data_7124010
loop_
_publ_author_name
'Liu, Bingxian'
'Yuan, Yin'
'Hu, Panjie'
'zheng, guangfan'
'Bai, Da-Chang'
'Chang, Junbiao'
'Li, Xingwei'

_publ_section_title
;
 Mn(I)-Catalyzed Nucleophilic Addition/Ring Expansion via C-H Activation
 and C-C Cleavage
;
_journal_name_full 'Chemical Communications'
_journal_paper_doi 10.1039/C9CC05973C
_journal_year 2019
_chemical_formula_moiety 'C21 H19 N3 O2'
_chemical_formula_sum 'C21 H19 N3 O2'
_chemical_formula_weight 345.39
_space_group_crystal_system monoclinic
_space_group_IT_number 14
_space_group_name_Hall '-P 2yn'
_space_group_name_H-M_alt 'P 1 21/n 1'
_symmetry_space_group_name_Hall '-P 2yn'
_symmetry_space_group_name_H-M 'P 1 21/n 1'
_atom_sites_solution_hydrogens geom
_audit_creation_date 2019-03-21
_audit_creation_method
;
Olex2 1.2
(compiled 2018.05.29 svn.r3508 for OlexSys, GUI svn.r5506)
;
_audit_update_record
;
2019-03-21 deposited with the CCDC.    2019-08-15 downloaded from the CCDC.
;
_cell_angle_alpha 90
_cell_angle_beta 95.7930(10)
_cell_angle_gamma 90
_cell_formula_units_Z 4
_cell_length_a 10.7994(2)
_cell_length_b 7.81190(10)
_cell_length_c 19.9950(3)
_cell_measurement_reflns_used 5284
_cell_measurement_temperature 169.99(10)
_cell_measurement_theta_max 71.1660
_cell_measurement_theta_min 4.1310
_cell_volume 1678.24(5)
_computing_cell_refinement 'CrysAlisPro 1.171.39.46e (Rigaku OD, 2018)'
_computing_data_collection 'CrysAlisPro 1.171.39.46e (Rigaku OD, 2018)'
_computing_data_reduction 'CrysAlisPro 1.171.39.46e (Rigaku OD, 2018)'
_computing_molecular_graphics 'Olex2 (Dolomanov et al., 2009)'
_computing_publication_material 'Olex2 (Dolomanov et al., 2009)'
_computing_structure_refinement 'ShelXL (Sheldrick, 2015)'
_computing_structure_solution 'SHELXT 2014/5 (Sheldrick, 2014)'
_diffrn_ambient_environment N~2~
_diffrn_ambient_temperature 169.99(10)
_diffrn_detector 'CCD plate'
_diffrn_detector_area_resol_mean 8.0528
_diffrn_detector_type EosS2
_diffrn_measured_fraction_theta_full 0.999
_diffrn_measured_fraction_theta_max 0.982
_diffrn_measurement_details
;
List of Runs (angles in degrees, time in seconds):

  # Type    Start    End  Width  t~exp~   \w     \q     \k     \f   Frames
#--------------------------------------------------------------------------
  1  \w    -52.00  32.00   1.00    1.00    --  -35.37  57.00 -90.00   84
  2  \w      1.00  74.00   1.00    1.00    --   35.37 -99.00 -90.00   73
  3  \w    -32.00  52.00   1.00    1.00    --   35.37 -57.00  30.00   84
  4  \w     23.00  89.00   1.00    1.00    --   35.37-125.00-180.00   66
  5  \w     19.00 103.00   1.00    1.00    --   35.37  57.00   0.00   84
  6  \w     89.00 175.00   1.00    1.00    --  106.50  45.00 -90.00   86
  7  \w     37.00 112.00   1.00    1.00    --  106.50-111.00 150.00   75
  8  \w     80.00 174.00   1.00    1.00    --  106.50  77.00-150.00   94
  9  \w    100.00 176.00   1.00    1.00    --  106.50 111.00-180.00   76
 10  \w     37.00 109.00   1.00    1.00    --  106.50 -95.00   0.00   72
 11  \w     37.00 112.00   1.00    1.00    --  106.50-111.00 -90.00   75
 12  \w     37.00 128.00   1.00    1.00    --  106.50 -30.00-180.00   91
 13  \w     39.00 133.00   1.00    1.00    --  106.50 -77.00  90.00   94
 14  \w    100.00 176.00   1.00    1.00    --  106.50 111.00  60.00   76
;
_diffrn_measurement_device 'four-circle diffractometer'
_diffrn_measurement_device_type 'SuperNova, Dual, Cu at home/near, EosS2'
_diffrn_measurement_method '\w scans'
_diffrn_orient_matrix_type 'CrysAlisPro convention (1999,Acta A55,543-557)'
_diffrn_orient_matrix_UB_11 0.1004169000
_diffrn_orient_matrix_UB_12 0.1300946000
_diffrn_orient_matrix_UB_13 0.0267601000
_diffrn_orient_matrix_UB_21 0.0953153000
_diffrn_orient_matrix_UB_22 -0.1463108000
_diffrn_orient_matrix_UB_23 0.0117751000
_diffrn_orient_matrix_UB_31 0.0374754000
_diffrn_orient_matrix_UB_32 0.0245280000
_diffrn_orient_matrix_UB_33 -0.0716422000
_diffrn_radiation_monochromator mirror
_diffrn_radiation_probe x-ray
_diffrn_radiation_type CuK\a
_diffrn_radiation_wavelength 1.54184
_diffrn_reflns_av_R_equivalents 0.0193
_diffrn_reflns_av_unetI/netI 0.0212
_diffrn_reflns_Laue_measured_fraction_full 0.999
_diffrn_reflns_Laue_measured_fraction_max 0.982
_diffrn_reflns_limit_h_max 13
_diffrn_reflns_limit_h_min -11
_diffrn_reflns_limit_k_max 9
_diffrn_reflns_limit_k_min -9
_diffrn_reflns_limit_l_max 21
_diffrn_reflns_limit_l_min -24
_diffrn_reflns_number 8623
_diffrn_reflns_point_group_measured_fraction_full 0.999
_diffrn_reflns_point_group_measured_fraction_max 0.982
_diffrn_reflns_theta_full 67.684
_diffrn_reflns_theta_max 71.329
_diffrn_reflns_theta_min 4.445
_diffrn_source 'micro-focus sealed X-ray tube'
_diffrn_source_type 'SuperNova (Cu) X-ray Source'
_exptl_absorpt_coefficient_mu 0.722
_exptl_absorpt_correction_T_max 1.00000
_exptl_absorpt_correction_T_min 0.87354
_exptl_absorpt_correction_type multi-scan
_exptl_absorpt_process_details
;
CrysAlisPro 1.171.39.46e (Rigaku Oxford Diffraction, 2018)
Empirical absorption correction using spherical harmonics,
 implemented in SCALE3 ABSPACK scaling algorithm.
;
_exptl_crystal_colour colourless
_exptl_crystal_colour_primary colourless
_exptl_crystal_density_diffrn 1.367
_exptl_crystal_description block
_exptl_crystal_F_000 728
_exptl_crystal_size_max 0.3
_exptl_crystal_size_mid 0.23
_exptl_crystal_size_min 0.12
_refine_diff_density_max 0.474
_refine_diff_density_min -0.274
_refine_diff_density_rms 0.052
_refine_ls_extinction_method none
_refine_ls_goodness_of_fit_ref 1.052
_refine_ls_hydrogen_treatment constr
_refine_ls_matrix_type full
_refine_ls_number_parameters 236
_refine_ls_number_reflns 3210
_refine_ls_number_restraints 0
_refine_ls_restrained_S_all 1.052
_refine_ls_R_factor_all 0.0499
_refine_ls_R_factor_gt 0.0449
_refine_ls_shift/su_max 0.000
_refine_ls_shift/su_mean 0.000
_refine_ls_structure_factor_coef Fsqd
_refine_ls_weighting_details 'w=1/[\s^2^(Fo^2^)+(0.0569P)^2^+0.8073P] where P=(Fo^2^+2Fc^2^)/3'
_refine_ls_weighting_scheme calc
_refine_ls_wR_factor_gt 0.1124
_refine_ls_wR_factor_ref 0.1159
_reflns_Friedel_coverage 0.000
_reflns_number_gt 2893
_reflns_number_total 3210
_reflns_threshold_expression 'I > 2\s(I)'
_cod_data_source_file c9cc05973c2.cif
_cod_data_source_block lbx-20181204
_cod_database_code 7124010
_shelx_shelxl_version_number 2018/3
_shelx_space_group_comment
;
The symmetry employed for this shelxl refinement is uniquely defined
by the following loop, which should always be used as a source of
symmetry information in preference to the above space-group names.
They are only intended as comments.
;
_shelx_estimated_absorpt_t_max 0.918
_shelx_estimated_absorpt_t_min 0.813
_reflns_odcompleteness_completeness 99.97
_reflns_odcompleteness_iscentric 1
_reflns_odcompleteness_theta 66.97
_olex2_refinement_description
;
1. Fixed Uiso
 At 1.2 times of:
  All C(H) groups, All C(H,H) groups
 At 1.5 times of:
  All C(H,H,H) groups
2.a Ternary CH refined with riding coordinates:
 C22(H22)
2.b Secondary CH2 refined with riding coordinates:
 C23(H23A,H23B), C19(H19A,H19B), C20(H20A,H20B)
2.c Aromatic/amide H refined with riding coordinates:
 C16(H16), C3(H3), C8(H8), C5(H5), C7(H7), C6(H6), C14(H14), C12(H12), C13(H13)
2.d Idealised Me refined as rotating group:
 C26(H26A,H26B,H26C)
;
_olex2_date_sample_data_collection 2018-12-04
_olex2_submission_special_instructions 'No special instructions were received'
_oxdiff_exptl_absorpt_empirical_details
;
Empirical correction (ABSPACK) includes:
- Absorption correction using spherical harmonics
- Frame scaling
;
_oxdiff_exptl_absorpt_empirical_full_max 1.219
_oxdiff_exptl_absorpt_empirical_full_min 0.869

loop_
_space_group_symop_operation_xyz
'x, y, z'
'-x+1/2, y+1/2, -z+1/2'
'-x, -y, -z'
'x-1/2, -y-1/2, z-1/2'

loop_
_atom_site_label
_atom_site_type_symbol
_atom_site_fract_x
_atom_site_fract_y
_atom_site_fract_z
_atom_site_U_iso_or_equiv
_atom_site_adp_type
_atom_site_occupancy
_atom_site_site_symmetry_order
_atom_site_calc_flag
_atom_site_refinement_flags_posn
N1 N 0.36838(11) 0.30148(16) 0.50710(6) 0.0204(3) Uani 1 1 d .
O25 O 0.19336(11) 0.63689(19) 0.68848(6) 0.0411(3) Uani 1 1 d .
N11 N 0.16267(12) 0.27053(18) 0.53125(6) 0.0268(3) Uani 1 1 d .
O24 O 0.63257(13) 0.6283(2) 0.85635(6) 0.0488(4) Uani 1 1 d .
N15 N 0.21141(12) 0.33139(19) 0.41970(7) 0.0287(3) Uani 1 1 d .
C2 C 0.42508(13) 0.36746(18) 0.56844(7) 0.0206(3) Uani 1 1 d .
C9 C 0.46037(13) 0.22798(19) 0.47221(7) 0.0209(3) Uani 1 1 d .
C16 C 0.35328(13) 0.45917(19) 0.61426(7) 0.0215(3) Uani 1 1 d .
H16 H 0.278851 0.506967 0.595537 0.026 Uiso 1 1 calc R
C4 C 0.57498(14) 0.25059(19) 0.51141(7) 0.0223(3) Uani 1 1 d .
C10 C 0.24053(13) 0.30126(19) 0.48505(7) 0.0216(3) Uani 1 1 d .
C3 C 0.55049(13) 0.3404(2) 0.57051(7) 0.0226(3) Uani 1 1 d .
H3 H 0.609811 0.374949 0.604806 0.027 Uiso 1 1 calc R
C8 C 0.45118(15) 0.1353(2) 0.41225(7) 0.0261(3) Uani 1 1 d .
H8 H 0.374954 0.118670 0.387041 0.031 Uiso 1 1 calc R
C17 C 0.38123(14) 0.4834(2) 0.68039(8) 0.0247(3) Uani 1 1 d .
C5 C 0.68351(14) 0.1814(2) 0.49016(8) 0.0270(3) Uani 1 1 d .
H5 H 0.759732 0.195359 0.515674 0.032 Uiso 1 1 calc R
C7 C 0.55988(16) 0.0693(2) 0.39190(8) 0.0282(4) Uani 1 1 d .
H7 H 0.556714 0.008595 0.351758 0.034 Uiso 1 1 calc R
C18 C 0.29249(15) 0.5878(2) 0.71594(8) 0.0278(3) Uani 1 1 d .
C23 C 0.49367(14) 0.4083(2) 0.72106(7) 0.0259(3) Uani 1 1 d .
H23A H 0.527372 0.317783 0.695068 0.031 Uiso 1 1 calc R
H23B H 0.467108 0.356889 0.761399 0.031 Uiso 1 1 calc R
C6 C 0.67502(15) 0.0915(2) 0.43016(8) 0.0300(4) Uani 1 1 d .
H6 H 0.746496 0.045194 0.415050 0.036 Uiso 1 1 calc R
C22 C 0.59859(14) 0.5388(2) 0.74182(8) 0.0286(4) Uani 1 1 d .
H22 H 0.601253 0.620717 0.704878 0.034 Uiso 1 1 calc R
C14 C 0.08984(16) 0.3262(2) 0.39930(8) 0.0331(4) Uani 1 1 d .
H14 H 0.064647 0.345060 0.354040 0.040 Uiso 1 1 calc R
C12 C 0.04161(15) 0.2676(2) 0.50844(9) 0.0331(4) Uani 1 1 d .
H12 H -0.016643 0.246791 0.538689 0.040 Uiso 1 1 calc R
C19 C 0.33012(16) 0.6331(2) 0.78856(8) 0.0346(4) Uani 1 1 d .
H19A H 0.343322 0.528541 0.814462 0.042 Uiso 1 1 calc R
H19B H 0.262842 0.695646 0.806094 0.042 Uiso 1 1 calc R
C13 C 0.00031(15) 0.2945(2) 0.44165(9) 0.0351(4) Uani 1 1 d .
H13 H -0.083821 0.291174 0.426214 0.042 Uiso 1 1 calc R
C26 C 0.72627(16) 0.4534(3) 0.75337(9) 0.0353(4) Uani 1 1 d .
H26A H 0.723984 0.364772 0.786461 0.053 Uiso 1 1 calc GR
H26B H 0.787531 0.537248 0.768941 0.053 Uiso 1 1 calc GR
H26C H 0.747525 0.404703 0.711957 0.053 Uiso 1 1 calc GR
C21 C 0.56643(16) 0.6377(2) 0.80334(8) 0.0345(4) Uani 1 1 d .
C20 C 0.44912(18) 0.7419(2) 0.79760(9) 0.0395(4) Uani 1 1 d .
H20A H 0.449804 0.818943 0.759588 0.047 Uiso 1 1 calc R
H20B H 0.447702 0.811255 0.837760 0.047 Uiso 1 1 calc R

loop_
_atom_site_aniso_label
_atom_site_aniso_U_11
_atom_site_aniso_U_22
_atom_site_aniso_U_33
_atom_site_aniso_U_23
_atom_site_aniso_U_13
_atom_site_aniso_U_12
N1 0.0188(6) 0.0231(6) 0.0188(6) -0.0006(5) -0.0003(5) -0.0004(5)
O25 0.0295(6) 0.0564(9) 0.0365(7) -0.0101(6) -0.0009(5) 0.0160(6)
N11 0.0208(6) 0.0342(7) 0.0248(7) 0.0013(5) -0.0001(5) -0.0005(5)
O24 0.0443(8) 0.0727(10) 0.0267(7) -0.0103(6) -0.0093(5) 0.0019(7)
N15 0.0263(7) 0.0364(8) 0.0224(7) 0.0010(6) -0.0028(5) 0.0001(6)
C2 0.0221(7) 0.0206(7) 0.0186(7) 0.0011(5) -0.0011(5) -0.0017(6)
C9 0.0230(7) 0.0200(7) 0.0199(7) 0.0027(5) 0.0032(5) -0.0003(6)
C16 0.0193(7) 0.0208(7) 0.0240(7) 0.0014(6) 0.0002(5) -0.0005(6)
C4 0.0228(7) 0.0232(7) 0.0208(7) 0.0036(6) 0.0021(6) -0.0020(6)
C10 0.0203(7) 0.0216(7) 0.0221(7) -0.0012(6) -0.0019(5) 0.0001(6)
C3 0.0202(7) 0.0258(7) 0.0214(7) -0.0006(6) 0.0003(5) -0.0015(6)
C8 0.0317(8) 0.0256(8) 0.0208(7) -0.0002(6) 0.0019(6) -0.0022(6)
C17 0.0228(7) 0.0259(8) 0.0250(8) -0.0004(6) 0.0005(6) 0.0011(6)
C5 0.0206(7) 0.0327(8) 0.0279(8) 0.0082(6) 0.0039(6) 0.0019(6)
C7 0.0403(9) 0.0245(8) 0.0210(7) -0.0001(6) 0.0089(6) 0.0001(7)
C18 0.0265(8) 0.0313(8) 0.0255(8) 0.0006(6) 0.0020(6) 0.0018(7)
C23 0.0268(8) 0.0288(8) 0.0217(7) 0.0020(6) -0.0005(6) 0.0001(6)
C6 0.0323(8) 0.0299(8) 0.0299(8) 0.0061(7) 0.0134(7) 0.0063(7)
C22 0.0247(8) 0.0362(9) 0.0239(8) 0.0006(6) -0.0022(6) -0.0014(7)
C14 0.0306(8) 0.0418(10) 0.0246(8) -0.0028(7) -0.0082(6) 0.0040(7)
C12 0.0202(7) 0.0464(10) 0.0326(9) -0.0013(7) 0.0018(6) 0.0008(7)
C19 0.0369(9) 0.0429(10) 0.0249(8) -0.0024(7) 0.0072(7) 0.0131(8)
C13 0.0215(8) 0.0447(10) 0.0375(9) -0.0047(8) -0.0051(7) 0.0016(7)
C26 0.0299(9) 0.0431(10) 0.0310(9) 0.0003(7) -0.0059(7) 0.0046(8)
C21 0.0349(9) 0.0389(10) 0.0283(9) -0.0038(7) -0.0034(7) -0.0063(7)
C20 0.0518(11) 0.0353(9) 0.0300(9) -0.0116(7) -0.0031(8) 0.0055(8)

loop_
_atom_type_symbol
_atom_type_description
_atom_type_scat_dispersion_real
_atom_type_scat_dispersion_imag
_atom_type_scat_source
C C 0.0181 0.0091 'International Tables Vol C Tables 4.2.6.8 and 6.1.1.4'
H H 0.0000 0.0000 'International Tables Vol C Tables 4.2.6.8 and 6.1.1.4'
N N 0.0311 0.0180 'International Tables Vol C Tables 4.2.6.8 and 6.1.1.4'
O O 0.0492 0.0322 'International Tables Vol C Tables 4.2.6.8 and 6.1.1.4'

loop_
_geom_angle_atom_site_label_1
_geom_angle_atom_site_label_2
_geom_angle_atom_site_label_3
_geom_angle
C9 N1 C2 108.46(12)
C9 N1 C10 124.71(12)
C10 N1 C2 126.78(12)
C10 N11 C12 115.42(13)
C10 N15 C14 114.91(14)
N1 C2 C16 121.15(13)
C3 C2 N1 108.13(13)
C3 C2 C16 130.49(14)
N1 C9 C4 107.50(13)
N1 C9 C8 130.63(14)
C8 C9 C4 121.72(14)
C2 C16 H16 116.1
C17 C16 C2 127.78(14)
C17 C16 H16 116.1
C9 C4 C3 107.33(13)
C5 C4 C9 120.02(14)
C5 C4 C3 132.58(14)
N11 C10 N1 116.83(13)
N11 C10 N15 127.46(14)
N15 C10 N1 115.71(13)
C2 C3 C4 108.54(13)
C2 C3 H3 125.7
C4 C3 H3 125.7
C9 C8 H8 121.4
C7 C8 C9 117.27(15)
C7 C8 H8 121.4
C16 C17 C18 117.12(14)
C16 C17 C23 124.43(14)
C18 C17 C23 118.42(13)
C4 C5 H5 120.8
C6 C5 C4 118.42(15)
C6 C5 H5 120.8
C8 C7 H7 119.1
C8 C7 C6 121.76(14)
C6 C7 H7 119.1
O25 C18 C17 122.43(14)
O25 C18 C19 120.00(15)
C17 C18 C19 117.57(14)
C17 C23 H23A 108.6
C17 C23 H23B 108.6
C17 C23 C22 114.54(14)
H23A C23 H23B 107.6
C22 C23 H23A 108.6
C22 C23 H23B 108.6
C5 C6 C7 120.81(14)
C5 C6 H6 119.6
C7 C6 H6 119.6
C23 C22 H22 107.7
C26 C22 C23 112.21(15)
C26 C22 H22 107.7
C21 C22 C23 109.27(13)
C21 C22 H22 107.7
C21 C22 C26 112.04(14)
N15 C14 H14 118.3
N15 C14 C13 123.35(15)
C13 C14 H14 118.3
N11 C12 H12 118.8
N11 C12 C13 122.36(15)
C13 C12 H12 118.8
C18 C19 H19A 109.1
C18 C19 H19B 109.1
C18 C19 C20 112.56(14)
H19A C19 H19B 107.8
C20 C19 H19A 109.1
C20 C19 H19B 109.1
C14 C13 C12 116.49(15)
C14 C13 H13 121.8
C12 C13 H13 121.8
C22 C26 H26A 109.5
C22 C26 H26B 109.5
C22 C26 H26C 109.5
H26A C26 H26B 109.5
H26A C26 H26C 109.5
H26B C26 H26C 109.5
O24 C21 C22 120.70(17)
O24 C21 C20 121.02(16)
C20 C21 C22 118.25(14)
C19 C20 H20A 108.9
C19 C20 H20B 108.9
C21 C20 C19 113.48(15)
C21 C20 H20A 108.9
C21 C20 H20B 108.9
H20A C20 H20B 107.7

loop_
_geom_bond_atom_site_label_1
_geom_bond_atom_site_label_2
_geom_bond_distance
N1 C2 1.4119(18)
N1 C9 1.3940(18)
N1 C10 1.4064(18)
O25 C18 1.2148(19)
N11 C10 1.332(2)
N11 C12 1.341(2)
O24 C21 1.219(2)
N15 C10 1.334(2)
N15 C14 1.335(2)
C2 C16 1.448(2)
C2 C3 1.367(2)
C9 C4 1.408(2)
C9 C8 1.395(2)
C16 H16 0.9300
C16 C17 1.340(2)
C4 C3 1.422(2)
C4 C5 1.395(2)
C3 H3 0.9300
C8 H8 0.9300
C8 C7 1.380(2)
C17 C18 1.492(2)
C17 C23 1.510(2)
C5 H5 0.9300
C5 C6 1.385(2)
C7 H7 0.9300
C7 C6 1.403(2)
C18 C19 1.510(2)
C23 H23A 0.9700
C23 H23B 0.9700
C23 C22 1.549(2)
C6 H6 0.9300
C22 H22 0.9800
C22 C26 1.528(2)
C22 C21 1.522(2)
C14 H14 0.9300
C14 C13 1.371(2)
C12 H12 0.9300
C12 C13 1.380(2)
C19 H19A 0.9700
C19 H19B 0.9700
C19 C20 1.536(3)
C13 H13 0.9300
C26 H26A 0.9600
C26 H26B 0.9600
C26 H26C 0.9600
C21 C20 1.501(3)
C20 H20A 0.9700
C20 H20B 0.9700

loop_
_geom_torsion_atom_site_label_1
_geom_torsion_atom_site_label_2
_geom_torsion_atom_site_label_3
_geom_torsion_atom_site_label_4
_geom_torsion
N1 C2 C16 C17 157.94(15)
N1 C2 C3 C4 -2.21(17)
N1 C9 C4 C3 -0.42(16)
N1 C9 C4 C5 176.77(13)
N1 C9 C8 C7 -176.27(14)
O25 C18 C19 C20 -117.99(18)
N11 C12 C13 C14 -0.6(3)
O24 C21 C20 C19 -110.4(2)
N15 C14 C13 C12 0.2(3)
C2 N1 C9 C4 -0.92(16)
C2 N1 C9 C8 174.50(15)
C2 N1 C10 N11 -38.7(2)
C2 N1 C10 N15 141.61(15)
C2 C16 C17 C18 178.27(14)
C2 C16 C17 C23 -3.6(3)
C9 N1 C2 C16 177.03(13)
C9 N1 C2 C3 1.96(16)
C9 N1 C10 N11 138.26(15)
C9 N1 C10 N15 -41.5(2)
C9 C4 C3 C2 1.64(17)
C9 C4 C5 C6 0.1(2)
C9 C8 C7 C6 1.0(2)
C16 C2 C3 C4 -176.66(15)
C16 C17 C18 O25 6.5(2)
C16 C17 C18 C19 -173.12(15)
C16 C17 C23 C22 106.13(18)
C4 C9 C8 C7 -1.4(2)
C4 C5 C6 C7 -0.5(2)
C10 N1 C2 C16 -5.6(2)
C10 N1 C2 C3 179.30(14)
C10 N1 C9 C4 -178.33(13)
C10 N1 C9 C8 -2.9(2)
C10 N11 C12 C13 0.1(3)
C10 N15 C14 C13 0.7(3)
C3 C2 C16 C17 -28.2(3)
C3 C4 C5 C6 176.46(16)
C8 C9 C4 C3 -176.33(14)
C8 C9 C4 C5 0.9(2)
C8 C7 C6 C5 -0.1(2)
C17 C18 C19 C20 61.6(2)
C17 C23 C22 C26 -154.19(14)
C17 C23 C22 C21 80.91(17)
C5 C4 C3 C2 -175.05(16)
C18 C17 C23 C22 -75.72(18)
C18 C19 C20 C21 -85.72(19)
C23 C17 C18 O25 -171.79(16)
C23 C17 C18 C19 8.6(2)
C23 C22 C21 O24 117.38(18)
C23 C22 C21 C20 -60.6(2)
C22 C21 C20 C19 67.6(2)
C14 N15 C10 N1 178.29(14)
C14 N15 C10 N11 -1.4(2)
C12 N11 C10 N1 -178.66(14)
C12 N11 C10 N15 1.0(2)
C26 C22 C21 O24 -7.6(2)
C26 C22 C21 C20 174.43(16)
